data_9006340
loop_
_publ_author_name
'Yang, H.'
'Ghose, S.'

_publ_section_title
;
 High temperature single crystal X-ray diffraction studies
 of the ortho-proto phase transition in enstatite, Mg2Si2O6 at 1360 K
 Sample: T = 1360 K
;
_journal_name_full 'Physics and Chemistry of Minerals'
_journal_page_first 300
_journal_page_last 310
_journal_volume 22
_journal_year 1995
_chemical_formula_sum 'Mg O3 Si'
_chemical_name_mineral Enstatite
_space_group_IT_number 61
_symmetry_space_group_name_Hall '-P 2ac 2ab'
_symmetry_space_group_name_H-M 'P b c a'
_cell_angle_alpha 90
_cell_angle_beta 90
_cell_angle_gamma 90
_cell_length_a 18.456
_cell_length_b 8.960
_cell_length_c 5.270
_cell_formula_units_Z 16
_cell_volume 871.478
_database_code_amcsd 0007922
_diffrn_ambient_temperature 1360
_exptl_crystal_density_diffrn 3.061
_cod_original_formula_sum 'Mg Si O3'
_cod_database_code 9006340

loop_
_space_group_symop_operation_xyz
x,y,z
x,1/2-y,1/2+z
-x,1/2+y,1/2-z
1/2-x,1/2+y,z
1/2+x,1/2-y,-z
1/2+x,y,1/2-z
1/2-x,-y,1/2+z
-x,-y,-z

loop_
_atom_site_aniso_label
_atom_site_aniso_U_11
_atom_site_aniso_U_22
_atom_site_aniso_U_33
_atom_site_aniso_U_12
_atom_site_aniso_U_13
_atom_site_aniso_U_23
Mg1 0.04314 0.02969 0.02687 0.00251 -0.00345 0.00024
Mg2 0.06902 0.03945 0.03377 -0.00838 -0.00641 0.00502
SiA 0.04487 0.02359 0.02012 0.00168 -0.00049 -0.00383
SiB 0.03796 0.02156 0.02012 0.00335 -0.00246 0.00335
O1A 0.01380 0.04067 0.03222 0.00335 -0.00985 0.00574
O1B 0.00690 0.03538 0.02997 -0.00084 -0.00296 -0.00407
O2A 0.05522 0.02603 0.03503 -0.01257 -0.00443 0.00215
O2B 0.04141 0.03335 0.02997 0.00586 -0.00345 0.00096
O3A 0.00518 0.05735 0.02547 0.00503 0.00493 -0.00718
O3B 0.03279 0.05450 0.03391 -0.00335 0.00148 -0.02368

loop_
_atom_site_label
_atom_site_fract_x
_atom_site_fract_y
_atom_site_fract_z
_atom_site_U_iso_or_equiv
Mg1 0.37530 0.65100 0.88410 0.03330
Mg2 0.37650 0.48780 0.37910 0.04732
SiA 0.27100 0.33970 0.06420 0.02936
SiB 0.47610 0.33850 0.78420 0.02653
O1A 0.18320 0.34010 0.05640 0.02908
O1B 0.56380 0.34280 0.78590 0.02379
O2A 0.31160 0.49800 0.06260 0.03883
O2B 0.43560 0.48580 0.70050 0.03511
O3A 0.30200 0.22800 -0.16290 0.02940
O3B 0.44990 0.20990 0.57610 0.04017

loop_
_cod_related_entry_id
_cod_related_entry_database
_cod_related_entry_code
1 AMCSD 0007922
